data_7118708
loop_
_publ_author_name
'Zhang, Zhao'
'He, Ya-Ni'
'Liu, Lin'
'L\"u, Xing-Qiang'
'Zhu, Xun-Jin'
'Wong, Wai-Kwok'
'Pan, Mei'
'Su, Cheng-Yong'

_publ_section_title
;
 Pure white-light and colour-tuning of Eu(3+)-Gd(3+)-containing
 metallopolymer.
;
_journal_issue 18
_journal_name_full 'Chemical communications (Cambridge, England)'
_journal_page_first 3713
_journal_page_last 3716
_journal_paper_doi 10.1039/c5cc09946c
_journal_volume 52
_journal_year 2016
_chemical_formula_sum 'C65.5 H54 N3 O7.75 Tb'
_chemical_formula_weight 1166.04
_chemical_name_systematic
; 
 ? 
;
_space_group_IT_number 13
_symmetry_cell_setting monoclinic
_symmetry_space_group_name_Hall '-P 2yc'
_symmetry_space_group_name_H-M 'P 1 2/c 1'
_atom_sites_solution_hydrogens geom
_atom_sites_solution_primary direct
_atom_sites_solution_secondary difmap
_audit_creation_method SHELXL-97
_audit_update_record
;
2015-11-26 deposited with the CCDC.
2016-01-29 downloaded from the CCDC.
;
_cell_angle_alpha 90.00
_cell_angle_beta 95.2480(10)
_cell_angle_gamma 90.00
_cell_formula_units_Z 8
_cell_length_a 26.8876(3)
_cell_length_b 16.8644(2)
_cell_length_c 25.0129(3)
_cell_measurement_temperature 293(2)
_cell_volume 11294.4(2)
_computing_structure_refinement 'SHELXL-97 (Sheldrick, 1997)'
_computing_structure_solution 'SHELXS-97 (Sheldrick, 1990)'
_diffrn_ambient_temperature 293(2)
_diffrn_measured_fraction_theta_full 0.975
_diffrn_measured_fraction_theta_max 0.975
_diffrn_measurement_device_type 'CCD area detector'
_diffrn_radiation_monochromator graphite
_diffrn_radiation_source 'fine-focus sealed tube'
_diffrn_radiation_type MoK\a
_diffrn_radiation_wavelength 0.71073
_diffrn_reflns_av_R_equivalents 0.0342
_diffrn_reflns_av_sigmaI/netI 0.0409
_diffrn_reflns_limit_h_max 26
_diffrn_reflns_limit_h_min -31
_diffrn_reflns_limit_k_max 19
_diffrn_reflns_limit_k_min -19
_diffrn_reflns_limit_l_max 28
_diffrn_reflns_limit_l_min -29
_diffrn_reflns_number 42853
_diffrn_reflns_theta_full 24.70
_diffrn_reflns_theta_max 24.70
_diffrn_reflns_theta_min 1.46
_exptl_absorpt_coefficient_mu 1.310
_exptl_crystal_colour yellow
_exptl_crystal_density_diffrn 1.371
_exptl_crystal_density_method 'not measured'
_exptl_crystal_description block
_exptl_crystal_F_000 4760
_exptl_crystal_size_max 0.27
_exptl_crystal_size_mid 0.25
_exptl_crystal_size_min 0.22
_refine_diff_density_max 2.148
_refine_diff_density_min -1.469
_refine_diff_density_rms 0.149
_refine_ls_extinction_method none
_refine_ls_goodness_of_fit_ref 1.015
_refine_ls_hydrogen_treatment mixed
_refine_ls_matrix_type full
_refine_ls_number_parameters 1352
_refine_ls_number_reflns 18774
_refine_ls_number_restraints 79
_refine_ls_restrained_S_all 1.029
_refine_ls_R_factor_all 0.1030
_refine_ls_R_factor_gt 0.0781
_refine_ls_shift/su_max 0.000
_refine_ls_shift/su_mean 0.000
_refine_ls_structure_factor_coef Fsqd
_refine_ls_weighting_details 'calc w=1/[\s^2^(Fo^2^)+(0.1544P)^2^+58.1942P] where P=(Fo^2^+2Fc^2^)/3'
_refine_ls_weighting_scheme calc
_refine_ls_wR_factor_gt 0.2335
_refine_ls_wR_factor_ref 0.2577
_reflns_number_gt 13772
_reflns_number_total 18774
_reflns_threshold_expression >2sigma(I)
_cod_data_source_file c5cc09946c2.cif
_cod_data_source_block zz
_cod_depositor_comments
;
The following automatic conversions were performed:

'_symmetry_cell_setting' value 'Monoclinic' changed to 'monoclinic'
according to
/usr/data/users/saulius/crontab/automatic-downloads/rss-feeds/RSC/lib/dictionaries/cif_core.dic
dictionary named 'cif_core.dic' version 2.4.2 from 2011-04-26.

Automatic conversion script
Id: cif_fix_values 4268 2015-11-12 08:31:59Z antanas 

 Adding full bibliography for 7118708.cif.
;
_cod_original_sg_symbol_H-M P2/c
_cod_original_formula_sum 'C65.50 H54 N3 O7.75 Tb'
_cod_database_code 7118708

loop_
_symmetry_equiv_pos_as_xyz
'x, y, z'
'-x, y, -z+1/2'
'-x, -y, -z'
'x, -y, z-1/2'

loop_
_atom_site_label
_atom_site_type_symbol
_atom_site_fract_x
_atom_site_fract_y
_atom_site_fract_z
_atom_site_U_iso_or_equiv
_atom_site_adp_type
_atom_site_occupancy
_atom_site_symmetry_multiplicity
_atom_site_calc_flag
_atom_site_refinement_flags
_atom_site_disorder_assembly
_atom_site_disorder_group
C62 C 0.2559(6) 1.2620(7) 0.2997(5) 0.086(4) Uani 1 1 d DU A 2
C63 C 0.2192(9) 1.3010(13) 0.2745(9) 0.155(7) Uani 1 1 d DU A 2
C125 C 0.2766(7) 1.2685(9) 0.2246(7) 0.114(5) Uani 1 1 d DU B 1
C126 C 0.3125(9) 1.3028(16) 0.2559(10) 0.171(8) Uani 1 1 d DU B 1
Tb1 Tb 0.142920(17) 0.77915(3) 0.45791(2) 0.05241(17) Uani 1 1 d . . .
Tb2 Tb 0.352670(17) 0.76646(3) 0.06680(2) 0.05344(17) Uani 1 1 d . . .
N1 N 0.2182(3) 0.7425(4) 0.5265(3) 0.0456(17) Uani 1 1 d . . .
N2 N 0.2248(2) 0.8608(4) 0.4554(3) 0.0399(15) Uani 1 1 d . . .
N3 N 0.2760(3) 0.7415(4) -0.0003(3) 0.0430(16) Uani 1 1 d . . .
N4 N 0.2805(2) 0.8687(4) 0.0640(3) 0.0405(15) Uani 1 1 d . . .
N5 N 0.4088(10) 0.5112(15) 0.2593(9) 0.196(9) Uani 1 1 d U . .
N6 N -0.0882(8) 0.6004(14) 0.5580(9) 0.176(7) Uiso 1 1 d . . .
O1 O 0.1136(2) 0.6636(4) 0.4947(3) 0.0567(17) Uani 1 1 d . . .
O2 O 0.0591(2) 0.7664(3) 0.4295(2) 0.0464(14) Uani 1 1 d . . .
O3 O 0.1909(2) 0.6803(3) 0.4227(2) 0.0403(12) Uani 1 1 d . . .
O4 O 0.1459(2) 0.8027(3) 0.3673(2) 0.0414(12) Uani 1 1 d . . .
O5 O 0.1192(2) 0.8267(4) 0.5381(2) 0.0528(15) Uani 1 1 d . . .
O6 O 0.11868(19) 0.9124(3) 0.4471(2) 0.0400(12) Uani 1 1 d . . .
O7 O 0.4370(2) 0.7460(4) 0.0946(3) 0.0533(16) Uani 1 1 d . . .
O8 O 0.3687(2) 0.8224(4) 0.1517(2) 0.0476(14) Uani 1 1 d . . .
O9 O 0.3822(2) 0.7650(3) -0.0180(2) 0.0413(13) Uani 1 1 d . . .
O10 O 0.3838(2) 0.8906(3) 0.0498(2) 0.0473(14) Uani 1 1 d . . .
O11 O 0.2969(2) 0.6991(4) 0.1171(2) 0.0506(14) Uani 1 1 d . . .
O12 O 0.3667(2) 0.6321(4) 0.0566(2) 0.0503(14) Uani 1 1 d . . .
O13 O 0.0000 0.8836(13) 0.2500 0.144(6) Uani 1 2 d SU . .
O14 O 0.0750(13) 0.623(2) -0.2112(15) 0.367(17) Uiso 1 1 d . . .
O15 O 0.1608(5) 0.5122(8) -0.1498(6) 0.149(5) Uani 1 1 d U . .
O16 O -0.0772(6) 0.4122(10) 0.6534(7) 0.178(6) Uiso 1 1 d . . .
C1 C 0.1144(3) 0.5315(6) 0.5572(4) 0.097(4) Uani 1 1 d G . .
H1A H 0.1413 0.5405 0.5372 0.117 Uiso 1 1 calc R . .
C2 C 0.1169(3) 0.4713(5) 0.5954(5) 0.124(6) Uani 1 1 d G . .
H2A H 0.1454 0.4402 0.6009 0.149 Uiso 1 1 calc R . .
C3 C 0.0767(4) 0.4578(7) 0.6254(5) 0.176(12) Uani 1 1 d G . .
H3A H 0.0783 0.4176 0.6510 0.211 Uiso 1 1 calc R . .
C4 C 0.0340(3) 0.5044(9) 0.6173(5) 0.234(18) Uani 1 1 d G . .
H4A H 0.0071 0.4953 0.6373 0.280 Uiso 1 1 calc R . .
C5 C 0.0315(3) 0.5645(7) 0.5791(4) 0.129(5) Uani 1 1 d GDU . .
H5A H 0.0030 0.5957 0.5736 0.154 Uiso 1 1 calc R . .
C6 C 0.0717(3) 0.5780(5) 0.5491(3) 0.069(3) Uani 1 1 d GDU . .
C7 C 0.0709(3) 0.6424(5) 0.5085(4) 0.050(2) Uani 1 1 d . . .
C8 C 0.0270(3) 0.6749(5) 0.4872(4) 0.048(2) Uani 1 1 d . . .
H8A H -0.0022 0.6559 0.4999 0.058 Uiso 1 1 calc R . .
C9 C 0.0220(3) 0.7340(5) 0.4479(3) 0.0424(19) Uani 1 1 d . . .
C10 C -0.0283(3) 0.7631(5) 0.4269(4) 0.047(2) Uani 1 1 d . . .
C11 C -0.0730(3) 0.7316(6) 0.4405(5) 0.062(3) Uani 1 1 d . . .
H11A H -0.0721 0.6883 0.4636 0.075 Uiso 1 1 calc R . .
C12 C -0.1183(4) 0.7619(7) 0.4214(5) 0.073(3) Uani 1 1 d . . .
H12B H -0.1476 0.7396 0.4317 0.088 Uiso 1 1 calc R . .
C13 C -0.1206(4) 0.8255(6) 0.3866(5) 0.065(3) Uani 1 1 d . . .
H13A H -0.1513 0.8454 0.3726 0.079 Uiso 1 1 calc R . .
C14 C -0.0770(3) 0.8593(6) 0.3728(5) 0.063(3) Uani 1 1 d . . .
H14A H -0.0782 0.9025 0.3497 0.076 Uiso 1 1 calc R . .
C15 C -0.0310(3) 0.8288(5) 0.3934(4) 0.049(2) Uani 1 1 d . . .
H15A H -0.0018 0.8528 0.3845 0.059 Uiso 1 1 calc R . .
C16 C 0.2738(3) 0.5852(5) 0.4381(4) 0.047(2) Uani 1 1 d . . .
H16A H 0.2588 0.6030 0.4679 0.057 Uiso 1 1 calc R . .
C17 C 0.3111(4) 0.5285(6) 0.4442(5) 0.063(3) Uani 1 1 d . . .
H17A H 0.3215 0.5089 0.4781 0.076 Uiso 1 1 calc R . .
C18 C 0.3327(4) 0.5013(6) 0.4002(6) 0.075(3) Uani 1 1 d . . .
H18A H 0.3582 0.4641 0.4042 0.089 Uiso 1 1 calc R . .
C19 C 0.3164(5) 0.5292(6) 0.3505(5) 0.074(3) Uani 1 1 d . . .
H19A H 0.3300 0.5085 0.3207 0.089 Uiso 1 1 calc R . .
C20 C 0.2803(4) 0.5871(5) 0.3432(4) 0.055(2) Uani 1 1 d . . .
H20A H 0.2706 0.6068 0.3091 0.066 Uiso 1 1 calc R . .
C21 C 0.2587(3) 0.6155(5) 0.3879(4) 0.0444(19) Uani 1 1 d . . .
C22 C 0.2188(3) 0.6788(5) 0.3844(3) 0.0423(19) Uani 1 1 d . . .
C23 C 0.2155(3) 0.7332(5) 0.3416(3) 0.0417(18) Uani 1 1 d . . .
H23A H 0.2386 0.7295 0.3162 0.050 Uiso 1 1 calc R . .
C24 C 0.1792(3) 0.7924(5) 0.3357(3) 0.0413(19) Uani 1 1 d . . .
C25 C 0.1784(3) 0.8507(5) 0.2905(3) 0.0436(19) Uani 1 1 d . . .
C26 C 0.2178(3) 0.8598(6) 0.2580(4) 0.051(2) Uani 1 1 d . . .
H26A H 0.2453 0.8264 0.2627 0.061 Uiso 1 1 calc R . .
C27 C 0.2158(4) 0.9181(6) 0.2189(4) 0.059(2) Uani 1 1 d . . .
H27A H 0.2421 0.9239 0.1974 0.070 Uiso 1 1 calc R . .
C28 C 0.1749(4) 0.9676(6) 0.2119(4) 0.063(3) Uani 1 1 d . . .
H28A H 0.1737 1.0071 0.1858 0.075 Uiso 1 1 calc R . .
C29 C 0.1365(4) 0.9588(6) 0.2428(4) 0.061(3) Uani 1 1 d . . .
H29A H 0.1088 0.9920 0.2379 0.073 Uiso 1 1 calc R . .
C30 C 0.1383(3) 0.9004(5) 0.2820(4) 0.051(2) Uani 1 1 d . . .
H30A H 0.1116 0.8948 0.3028 0.061 Uiso 1 1 calc R . .
C31 C 0.0909(5) 0.8050(10) 0.6370(5) 0.099(5) Uani 1 1 d . . .
H31A H 0.1093 0.7669 0.6204 0.119 Uiso 1 1 calc R . .
C32 C 0.0804(5) 0.7928(11) 0.6888(6) 0.111(6) Uani 1 1 d . . .
H32A H 0.0923 0.7478 0.7073 0.134 Uiso 1 1 calc R . .
C33 C 0.0521(4) 0.8478(10) 0.7133(4) 0.084(4) Uani 1 1 d . . .
H33A H 0.0449 0.8403 0.7486 0.101 Uiso 1 1 calc R . .
C34 C 0.0347(4) 0.9132(8) 0.6856(4) 0.068(3) Uani 1 1 d . . .
H34A H 0.0154 0.9499 0.7021 0.082 Uiso 1 1 calc R . .
C35 C 0.0458(3) 0.9257(6) 0.6323(4) 0.058(2) Uani 1 1 d . . .
H35A H 0.0333 0.9699 0.6134 0.070 Uiso 1 1 calc R . .
C36 C 0.0753(3) 0.8716(6) 0.6085(4) 0.053(2) Uani 1 1 d . . .
C37 C 0.0907(3) 0.8815(6) 0.5521(4) 0.050(2) Uani 1 1 d . . .
C38 C 0.0765(3) 0.9474(5) 0.5213(4) 0.047(2) Uani 1 1 d . . .
H38A H 0.0550 0.9842 0.5348 0.056 Uiso 1 1 calc R . .
C39 C 0.0932(3) 0.9609(5) 0.4705(3) 0.0403(18) Uani 1 1 d . . .
C40 C 0.0831(3) 1.0389(5) 0.4418(4) 0.0439(19) Uani 1 1 d . . .
C41 C 0.0595(3) 1.1039(6) 0.4636(4) 0.053(2) Uani 1 1 d . . .
H41A H 0.0478 1.0996 0.4973 0.063 Uiso 1 1 calc R . .
C42 C 0.0534(3) 1.1739(5) 0.4356(4) 0.056(2) Uani 1 1 d . . .
H42A H 0.0373 1.2162 0.4503 0.067 Uiso 1 1 calc R . .
C43 C 0.0713(4) 1.1819(6) 0.3855(5) 0.061(3) Uani 1 1 d . . .
H43A H 0.0671 1.2293 0.3667 0.074 Uiso 1 1 calc R . .
C44 C 0.0950(4) 1.1194(6) 0.3641(4) 0.059(2) Uani 1 1 d . . .
H44A H 0.1076 1.1250 0.3310 0.070 Uiso 1 1 calc R . .
C45 C 0.1003(3) 1.0486(5) 0.3908(4) 0.047(2) Uani 1 1 d . . .
H45A H 0.1156 1.0063 0.3749 0.056 Uiso 1 1 calc R . .
C46 C 0.2140(4) 0.6803(6) 0.5591(4) 0.060(2) Uani 1 1 d . . .
H46A H 0.1823 0.6599 0.5629 0.072 Uiso 1 1 calc R . .
C47 C 0.2550(5) 0.6449(7) 0.5873(4) 0.074(3) Uani 1 1 d . . .
H47A H 0.2508 0.6028 0.6104 0.089 Uiso 1 1 calc R . .
C48 C 0.3016(5) 0.6734(8) 0.5804(6) 0.089(4) Uani 1 1 d . . .
H48A H 0.3297 0.6490 0.5975 0.106 Uiso 1 1 calc R . .
C49 C 0.3068(4) 0.7378(7) 0.5482(5) 0.077(3) Uani 1 1 d . . .
H49A H 0.3382 0.7590 0.5443 0.093 Uiso 1 1 calc R . .
C50 C 0.2641(4) 0.7711(5) 0.5214(4) 0.054(2) Uani 1 1 d . . .
C51 C 0.2669(3) 0.8409(5) 0.4861(3) 0.0432(19) Uani 1 1 d . . .
C52 C 0.3101(3) 0.8848(6) 0.4831(5) 0.062(3) Uani 1 1 d . . .
H52A H 0.3393 0.8702 0.5036 0.074 Uiso 1 1 calc R . .
C53 C 0.3099(3) 0.9490(6) 0.4503(4) 0.058(2) Uani 1 1 d . . .
H53A H 0.3390 0.9782 0.4486 0.069 Uiso 1 1 calc R . .
C54 C 0.2666(3) 0.9716(5) 0.4193(3) 0.0427(19) Uani 1 1 d . . .
C55 C 0.2249(3) 0.9233(5) 0.4243(3) 0.0394(18) Uani 1 1 d . . .
H55A H 0.1952 0.9366 0.4041 0.047 Uiso 1 1 calc R . .
C56 C 0.2644(3) 1.0446(5) 0.3859(4) 0.0434(19) Uani 1 1 d . A .
C57 C 0.2947(3) 1.1093(5) 0.4004(4) 0.053(2) Uani 1 1 d . . .
H57A H 0.3164 1.1063 0.4315 0.063 Uiso 1 1 calc R . .
C58 C 0.2936(3) 1.1770(6) 0.3707(4) 0.055(2) Uani 1 1 d . A .
H58A H 0.3152 1.2183 0.3812 0.067 Uiso 1 1 calc R . .
C59 C 0.2604(4) 1.1854(6) 0.3246(4) 0.054(2) Uani 1 1 d . . .
C60 C 0.2297(4) 1.1213(5) 0.3097(4) 0.053(2) Uani 1 1 d . A .
H60A H 0.2074 1.1251 0.2791 0.063 Uiso 1 1 calc R . .
C61 C 0.2318(3) 1.0524(5) 0.3392(4) 0.048(2) Uani 1 1 d . . .
H61A H 0.2112 1.0101 0.3280 0.057 Uiso 1 1 calc R A .
C64 C 0.5612(3) 0.8138(8) 0.1369(4) 0.068(3) Uani 1 1 d . . .
H64A H 0.5545 0.8600 0.1552 0.082 Uiso 1 1 calc R . .
C65 C 0.6105(4) 0.7964(9) 0.1278(5) 0.085(4) Uani 1 1 d . . .
H65A H 0.6360 0.8308 0.1400 0.101 Uiso 1 1 calc R . .
C66 C 0.6212(5) 0.7295(10) 0.1011(5) 0.094(5) Uani 1 1 d . . .
H66A H 0.6539 0.7183 0.0943 0.113 Uiso 1 1 calc R . .
C67 C 0.5838(5) 0.6791(9) 0.0842(6) 0.105(5) Uani 1 1 d . . .
H67A H 0.5912 0.6320 0.0673 0.125 Uiso 1 1 calc R . .
C68 C 0.5336(4) 0.6970(8) 0.0921(6) 0.082(4) Uani 1 1 d . . .
H68A H 0.5079 0.6635 0.0787 0.099 Uiso 1 1 calc R . .
C69 C 0.5230(4) 0.7653(6) 0.1198(4) 0.058(3) Uani 1 1 d . . .
C70 C 0.4684(3) 0.7828(6) 0.1263(4) 0.054(2) Uani 1 1 d . . .
C71 C 0.4563(3) 0.8375(6) 0.1652(4) 0.053(2) Uani 1 1 d . . .
H71A H 0.4819 0.8648 0.1847 0.064 Uiso 1 1 calc R . .
C72 C 0.4068(3) 0.8524(5) 0.1759(3) 0.046(2) Uani 1 1 d . . .
C73 C 0.3985(3) 0.9118(6) 0.2190(4) 0.050(2) Uani 1 1 d . . .
C74 C 0.4315(4) 0.9727(6) 0.2344(4) 0.062(3) Uani 1 1 d . . .
H74A H 0.4612 0.9770 0.2182 0.075 Uiso 1 1 calc R . .
C75 C 0.4211(4) 1.0270(7) 0.2732(5) 0.069(3) Uani 1 1 d . . .
H75A H 0.4429 1.0687 0.2821 0.082 Uiso 1 1 calc R . .
C76 C 0.3779(4) 1.0185(7) 0.2989(4) 0.073(3) Uani 1 1 d . . .
H76A H 0.3712 1.0538 0.3260 0.088 Uiso 1 1 calc R . .
C77 C 0.3453(4) 0.9594(7) 0.2850(4) 0.063(3) Uani 1 1 d . . .
H77A H 0.3164 0.9546 0.3025 0.075 Uiso 1 1 calc R . .
C78 C 0.3545(4) 0.9057(6) 0.2448(4) 0.057(2) Uani 1 1 d . . .
H78A H 0.3315 0.8659 0.2351 0.068 Uiso 1 1 calc R . .
C79 C 0.4067(4) 0.6962(7) -0.1098(4) 0.072(3) Uani 1 1 d . . .
H79A H 0.3869 0.6691 -0.0873 0.086 Uiso 1 1 calc R . .
C80 C 0.4182(5) 0.6616(8) -0.1565(5) 0.085(4) Uani 1 1 d . . .
H80A H 0.4063 0.6110 -0.1653 0.103 Uiso 1 1 calc R . .
C81 C 0.4469(4) 0.7002(9) -0.1901(4) 0.075(3) Uani 1 1 d . . .
H81A H 0.4551 0.6755 -0.2214 0.090 Uiso 1 1 calc R . .
C82 C 0.4632(5) 0.7722(7) -0.1787(4) 0.070(3) Uani 1 1 d . . .
H82A H 0.4821 0.7986 -0.2025 0.084 Uiso 1 1 calc R . .
C83 C 0.4525(3) 0.8099(6) -0.1310(4) 0.058(2) Uani 1 1 d . . .
H83A H 0.4645 0.8607 -0.1234 0.069 Uiso 1 1 calc R . .
C84 C 0.4242(3) 0.7723(5) -0.0956(4) 0.0438(19) Uani 1 1 d . . .
C85 C 0.4094(3) 0.8078(5) -0.0447(3) 0.0429(19) Uani 1 1 d . . .
C86 C 0.4246(3) 0.8850(5) -0.0294(4) 0.046(2) Uani 1 1 d . . .
H86A H 0.4452 0.9125 -0.0508 0.056 Uiso 1 1 calc R . .
C87 C 0.4103(3) 0.9216(5) 0.0162(4) 0.046(2) Uani 1 1 d . . .
C88 C 0.4245(3) 1.0070(5) 0.0290(4) 0.049(2) Uani 1 1 d . . .
C89 C 0.4410(3) 1.0587(6) -0.0079(5) 0.057(2) Uani 1 1 d . . .
H89A H 0.4470 1.0400 -0.0417 0.068 Uiso 1 1 calc R . .
C90 C 0.4492(3) 1.1393(6) 0.0045(5) 0.064(3) Uani 1 1 d . . .
H90A H 0.4605 1.1740 -0.0206 0.077 Uiso 1 1 calc R . .
C91 C 0.4400(4) 1.1648(7) 0.0543(7) 0.081(4) Uani 1 1 d . . .
H91A H 0.4451 1.2180 0.0629 0.097 Uiso 1 1 calc R . .
C92 C 0.4236(4) 1.1146(7) 0.0923(6) 0.076(3) Uani 1 1 d . . .
H92A H 0.4180 1.1337 0.1261 0.091 Uiso 1 1 calc R . .
C93 C 0.4153(4) 1.0359(6) 0.0800(5) 0.064(3) Uani 1 1 d . . .
H93A H 0.4036 1.0019 0.1053 0.077 Uiso 1 1 calc R . .
C94 C 0.2185(4) 0.6766(7) 0.1756(4) 0.064(3) Uani 1 1 d . . .
H94A H 0.2237 0.7253 0.1595 0.077 Uiso 1 1 calc R . .
C95 C 0.1774(4) 0.6680(8) 0.2057(5) 0.076(3) Uani 1 1 d . . .
H95A H 0.1554 0.7098 0.2098 0.091 Uiso 1 1 calc R . .
C96 C 0.1707(4) 0.5943(9) 0.2295(4) 0.082(4) Uani 1 1 d . . .
H96A H 0.1436 0.5867 0.2495 0.098 Uiso 1 1 calc R . .
C97 C 0.2034(5) 0.5325(9) 0.2240(5) 0.084(4) Uani 1 1 d . . .
H97A H 0.1987 0.4839 0.2404 0.101 Uiso 1 1 calc R . .
C98 C 0.2433(4) 0.5437(7) 0.1937(4) 0.063(3) Uani 1 1 d . . .
H98A H 0.2654 0.5022 0.1898 0.076 Uiso 1 1 calc R . .
C99 C 0.2511(4) 0.6159(6) 0.1688(4) 0.055(2) Uani 1 1 d . . .
C100 C 0.2932(3) 0.6299(5) 0.1340(3) 0.047(2) Uani 1 1 d . . .
C101 C 0.3260(4) 0.5681(6) 0.1241(4) 0.058(2) Uani 1 1 d . . .
H10A H 0.3237 0.5208 0.1428 0.070 Uiso 1 1 calc R . .
C102 C 0.3619(3) 0.5744(5) 0.0877(4) 0.051(2) Uani 1 1 d . . .
C103 C 0.3986(4) 0.5064(5) 0.0829(5) 0.062(3) Uani 1 1 d . . .
C104 C 0.4090(5) 0.4508(7) 0.1256(7) 0.097(5) Uani 1 1 d . . .
H10B H 0.3918 0.4538 0.1562 0.117 Uiso 1 1 calc R . .
C105 C 0.4437(6) 0.3936(9) 0.1213(10) 0.123(7) Uani 1 1 d . . .
H10C H 0.4520 0.3592 0.1498 0.148 Uiso 1 1 calc R . .
C106 C 0.4665(5) 0.3868(8) 0.0754(10) 0.123(7) Uani 1 1 d . . .
H10D H 0.4878 0.3443 0.0711 0.148 Uiso 1 1 calc R . .
C107 C 0.4587(5) 0.4402(9) 0.0363(7) 0.097(5) Uani 1 1 d . . .
H10E H 0.4759 0.4362 0.0058 0.117 Uiso 1 1 calc R . .
C108 C 0.4250(4) 0.5017(7) 0.0407(6) 0.077(3) Uani 1 1 d . . .
H10F H 0.4210 0.5400 0.0139 0.093 Uiso 1 1 calc R . .
C109 C 0.2743(3) 0.6761(5) -0.0307(4) 0.052(2) Uani 1 1 d . . .
H10G H 0.3013 0.6414 -0.0273 0.063 Uiso 1 1 calc R . .
C110 C 0.2343(4) 0.6578(6) -0.0670(4) 0.062(3) Uani 1 1 d . . .
H11B H 0.2344 0.6114 -0.0870 0.075 Uiso 1 1 calc R . .
C111 C 0.1948(4) 0.7079(7) -0.0732(5) 0.072(3) Uani 1 1 d . . .
H11C H 0.1677 0.6968 -0.0979 0.087 Uiso 1 1 calc R . .
C112 C 0.1954(4) 0.7756(6) -0.0422(5) 0.063(3) Uani 1 1 d . . .
H11D H 0.1684 0.8103 -0.0452 0.076 Uiso 1 1 calc R . .
C113 C 0.2370(3) 0.7916(5) -0.0065(4) 0.0454(19) Uani 1 1 d . . .
C114 C 0.2413(3) 0.8644(5) 0.0264(3) 0.0424(18) Uani 1 1 d . . .
C115 C 0.2075(3) 0.9274(6) 0.0197(4) 0.051(2) Uani 1 1 d . . .
H11E H 0.1809 0.9245 -0.0067 0.061 Uiso 1 1 calc R . .
C116 C 0.2133(3) 0.9941(6) 0.0519(4) 0.050(2) Uani 1 1 d . . .
H11F H 0.1908 1.0359 0.0472 0.060 Uiso 1 1 calc R . .
C117 C 0.2531(3) 0.9978(5) 0.0914(3) 0.0419(18) Uani 1 1 d . . .
C118 C 0.2851(3) 0.9330(5) 0.0945(4) 0.046(2) Uani 1 1 d . . .
H11G H 0.3123 0.9350 0.1203 0.055 Uiso 1 1 calc R . .
C119 C 0.2612(3) 1.0690(5) 0.1280(3) 0.047(2) Uani 1 1 d . B .
C120 C 0.2223(4) 1.1236(6) 0.1301(4) 0.061(3) Uani 1 1 d . . .
H12C H 0.1927 1.1174 0.1082 0.073 Uiso 1 1 calc R . .
C121 C 0.2285(5) 1.1868(7) 0.1651(5) 0.078(3) Uani 1 1 d . B .
H12D H 0.2027 1.2234 0.1657 0.094 Uiso 1 1 calc R . .
C122 C 0.2715(5) 1.1983(6) 0.1996(4) 0.064(3) Uani 1 1 d . . .
C123 C 0.3093(5) 1.1418(6) 0.1969(4) 0.068(3) Uani 1 1 d . B .
H12E H 0.3388 1.1469 0.2192 0.082 Uiso 1 1 calc R . .
C124 C 0.3036(4) 1.0790(6) 0.1621(4) 0.062(3) Uani 1 1 d . . .
H12F H 0.3292 1.0422 0.1615 0.074 Uiso 1 1 calc R B .
C127 C 0.4083(16) 0.582(2) 0.2530(11) 0.245(19) Uani 1 1 d . . .
C128 C 0.3962(15) 0.6709(13) 0.2429(9) 0.27(2) Uani 1 1 d . . .
H13E H 0.4256 0.7020 0.2522 0.404 Uiso 1 1 calc R . .
H13F H 0.3703 0.6871 0.2646 0.404 Uiso 1 1 calc R . .
H13G H 0.3851 0.6788 0.2057 0.404 Uiso 1 1 calc R . .
C129 C -0.0952(5) 0.5415(7) 0.5750(5) 0.086(4) Uani 1 1 d . . .
C130 C -0.1209(11) 0.4730(18) 0.6105(12) 0.192(10) Uiso 1 1 d . . .

loop_
_atom_site_aniso_label
_atom_site_aniso_U_11
_atom_site_aniso_U_22
_atom_site_aniso_U_33
_atom_site_aniso_U_23
_atom_site_aniso_U_13
_atom_site_aniso_U_12
C62 0.120(10) 0.048(6) 0.090(8) 0.000(6) 0.016(7) 0.001(6)
C63 0.172(14) 0.124(12) 0.161(14) -0.040(11) -0.023(12) 0.032(11)
C125 0.124(11) 0.071(8) 0.149(13) -0.011(8) 0.026(10) -0.012(8)
C126 0.192(15) 0.171(15) 0.147(14) 0.006(13) 0.000(12) -0.010(13)
Tb1 0.0488(3) 0.0519(3) 0.0561(3) -0.0007(2) 0.0025(2) 0.00068(19)
Tb2 0.0535(3) 0.0515(3) 0.0545(3) -0.0038(2) 0.0006(2) 0.0099(2)
N1 0.054(4) 0.042(4) 0.039(4) -0.004(3) -0.004(3) -0.003(3)
N2 0.043(4) 0.036(4) 0.040(4) -0.007(3) 0.000(3) -0.001(3)
N3 0.042(4) 0.045(4) 0.041(4) -0.003(3) 0.002(3) 0.000(3)
N4 0.037(3) 0.043(4) 0.041(4) 0.005(3) -0.002(3) 0.010(3)
N5 0.271(17) 0.175(15) 0.156(14) 0.046(12) 0.096(13) -0.013(14)
O1 0.039(3) 0.048(4) 0.082(5) 0.021(3) 0.000(3) 0.003(3)
O2 0.043(3) 0.049(3) 0.046(3) 0.006(3) -0.002(3) -0.002(3)
O3 0.045(3) 0.034(3) 0.041(3) -0.005(2) 0.001(2) 0.004(2)
O4 0.038(3) 0.045(3) 0.040(3) -0.003(2) -0.006(2) 0.002(2)
O5 0.056(4) 0.058(4) 0.046(3) 0.000(3) 0.010(3) 0.009(3)
O6 0.039(3) 0.036(3) 0.045(3) -0.005(2) 0.006(2) 0.004(2)
O7 0.049(3) 0.054(4) 0.056(4) -0.017(3) -0.003(3) 0.019(3)
O8 0.039(3) 0.054(4) 0.049(3) -0.013(3) -0.005(3) 0.014(3)
O9 0.038(3) 0.042(3) 0.044(3) -0.002(3) 0.004(2) 0.002(2)
O10 0.045(3) 0.040(3) 0.058(4) -0.010(3) 0.009(3) 0.001(3)
O11 0.060(4) 0.045(3) 0.049(3) -0.007(3) 0.012(3) 0.006(3)
O12 0.061(4) 0.040(3) 0.051(3) -0.003(3) 0.008(3) 0.018(3)
O13 0.084(8) 0.215(15) 0.144(12) 0.000 0.065(8) 0.000
O15 0.163(10) 0.137(9) 0.150(10) -0.032(8) 0.032(8) -0.016(8)
C1 0.101(10) 0.075(8) 0.110(11) 0.022(8) -0.020(8) -0.012(7)
C2 0.123(13) 0.094(11) 0.147(15) 0.054(11) -0.038(12) -0.011(10)
C3 0.103(12) 0.19(2) 0.22(2) 0.16(2) -0.044(14) -0.044(13)
C4 0.067(9) 0.37(4) 0.27(3) 0.27(3) 0.002(12) 0.004(15)
C5 0.086(8) 0.170(11) 0.128(10) 0.087(9) 0.001(7) -0.005(8)
C6 0.049(5) 0.071(6) 0.085(7) 0.037(6) -0.009(5) 0.001(5)
C7 0.048(5) 0.038(5) 0.062(6) -0.004(4) 0.004(4) -0.007(4)
C8 0.040(4) 0.046(5) 0.057(5) 0.009(4) 0.003(4) 0.003(4)
C9 0.042(4) 0.038(4) 0.047(5) 0.000(4) 0.006(4) -0.004(4)
C10 0.047(5) 0.042(5) 0.050(5) -0.001(4) 0.000(4) -0.003(4)
C11 0.040(5) 0.065(6) 0.082(7) 0.028(5) 0.002(5) -0.003(4)
C12 0.047(6) 0.079(8) 0.092(8) 0.024(7) -0.003(5) -0.011(5)
C13 0.047(5) 0.064(6) 0.082(7) 0.007(6) -0.014(5) 0.004(5)
C14 0.049(5) 0.054(6) 0.083(7) 0.012(5) -0.015(5) -0.006(4)
C15 0.047(5) 0.042(5) 0.057(5) 0.006(4) -0.003(4) -0.002(4)
C16 0.047(5) 0.035(4) 0.059(5) 0.001(4) -0.001(4) 0.004(4)
C17 0.053(5) 0.051(6) 0.085(8) 0.016(5) 0.002(5) 0.000(5)
C18 0.068(7) 0.038(5) 0.120(11) 0.010(6) 0.022(7) 0.013(5)
C19 0.093(8) 0.041(5) 0.092(9) -0.008(6) 0.029(7) 0.011(5)
C20 0.060(5) 0.042(5) 0.063(6) -0.002(4) 0.007(5) 0.010(4)
C21 0.042(4) 0.040(4) 0.051(5) -0.004(4) 0.000(4) 0.001(4)
C22 0.047(5) 0.035(4) 0.042(4) -0.012(4) -0.009(4) 0.001(4)
C23 0.038(4) 0.044(5) 0.041(4) -0.008(4) -0.001(3) 0.000(3)
C24 0.043(4) 0.039(4) 0.039(4) -0.007(3) -0.012(4) -0.008(3)
C25 0.044(5) 0.044(5) 0.041(4) -0.008(4) -0.007(4) -0.005(4)
C26 0.048(5) 0.052(5) 0.049(5) -0.006(4) -0.010(4) -0.009(4)
C27 0.067(6) 0.064(6) 0.044(5) 0.005(4) -0.004(4) -0.015(5)
C28 0.078(7) 0.056(6) 0.049(6) 0.009(5) -0.017(5) -0.015(5)
C29 0.068(6) 0.052(6) 0.059(6) -0.001(5) -0.019(5) 0.012(5)
C30 0.053(5) 0.052(5) 0.045(5) -0.001(4) -0.005(4) 0.000(4)
C31 0.093(9) 0.144(13) 0.065(8) 0.027(8) 0.032(7) 0.057(9)
C32 0.075(8) 0.178(16) 0.086(9) 0.065(10) 0.038(7) 0.056(9)
C33 0.042(5) 0.166(14) 0.044(6) -0.006(7) 0.006(4) -0.002(7)
C34 0.049(5) 0.103(9) 0.055(6) -0.028(6) 0.014(5) -0.023(6)
C35 0.052(5) 0.066(6) 0.058(6) -0.015(5) 0.013(4) -0.023(5)
C36 0.036(4) 0.076(7) 0.049(5) -0.001(5) 0.010(4) -0.009(4)
C37 0.040(4) 0.058(6) 0.051(5) -0.006(4) 0.004(4) -0.006(4)
C38 0.037(4) 0.053(5) 0.052(5) -0.013(4) 0.009(4) 0.002(4)
C39 0.031(4) 0.045(5) 0.044(4) -0.011(4) -0.002(3) -0.006(3)
C40 0.025(4) 0.047(5) 0.058(5) -0.012(4) -0.004(3) 0.003(3)
C41 0.042(5) 0.058(6) 0.057(5) -0.009(5) -0.005(4) 0.001(4)
C42 0.047(5) 0.041(5) 0.077(7) -0.008(5) -0.011(5) 0.012(4)
C43 0.056(6) 0.046(5) 0.080(7) 0.005(5) -0.010(5) -0.003(4)
C44 0.056(5) 0.062(6) 0.058(6) 0.009(5) 0.003(4) 0.005(5)
C45 0.043(4) 0.047(5) 0.050(5) -0.002(4) -0.001(4) 0.007(4)
C46 0.069(6) 0.063(6) 0.045(5) 0.003(5) -0.008(4) -0.007(5)
C47 0.088(8) 0.068(7) 0.061(6) 0.018(5) -0.025(6) 0.005(6)
C48 0.075(8) 0.081(8) 0.102(10) 0.019(7) -0.037(7) 0.004(7)
C49 0.052(6) 0.077(8) 0.099(9) 0.028(7) -0.016(6) 0.002(5)
C50 0.056(6) 0.047(5) 0.057(6) -0.002(4) -0.005(4) 0.002(4)
C51 0.031(4) 0.044(5) 0.052(5) -0.004(4) -0.007(3) -0.001(3)
C52 0.026(4) 0.065(6) 0.090(7) 0.007(6) -0.018(4) -0.002(4)
C53 0.033(4) 0.057(6) 0.082(7) 0.010(5) 0.000(4) -0.011(4)
C54 0.029(4) 0.044(5) 0.054(5) -0.009(4) -0.002(3) 0.002(3)
C55 0.036(4) 0.036(4) 0.046(5) -0.010(4) 0.001(3) 0.001(3)
C56 0.028(4) 0.048(5) 0.054(5) -0.012(4) 0.004(3) -0.004(3)
C57 0.035(4) 0.050(5) 0.071(6) -0.014(5) -0.006(4) -0.002(4)
C58 0.046(5) 0.044(5) 0.076(7) -0.016(5) 0.001(4) -0.005(4)
C59 0.065(6) 0.045(5) 0.053(5) -0.010(4) 0.009(4) 0.001(4)
C60 0.065(6) 0.049(5) 0.044(5) -0.009(4) -0.002(4) -0.008(4)
C61 0.048(5) 0.042(5) 0.053(5) -0.008(4) 0.002(4) -0.010(4)
C64 0.041(5) 0.103(9) 0.058(6) -0.026(6) -0.009(4) 0.023(5)
C65 0.043(6) 0.141(12) 0.067(7) -0.032(8) -0.010(5) 0.023(6)
C66 0.048(6) 0.152(14) 0.081(8) -0.032(9) -0.009(6) 0.038(8)
C67 0.070(8) 0.118(12) 0.124(12) -0.043(10) 0.002(8) 0.056(8)
C68 0.057(6) 0.079(8) 0.110(10) -0.041(7) -0.005(6) 0.031(6)
C69 0.049(5) 0.069(6) 0.055(6) -0.015(5) -0.004(4) 0.027(5)
C70 0.044(5) 0.054(5) 0.061(6) -0.012(4) -0.008(4) 0.024(4)
C71 0.041(5) 0.062(6) 0.054(5) -0.015(4) -0.009(4) 0.018(4)
C72 0.042(5) 0.052(5) 0.042(4) -0.006(4) -0.001(4) 0.018(4)
C73 0.044(5) 0.059(6) 0.046(5) -0.006(4) -0.004(4) 0.019(4)
C74 0.052(5) 0.073(7) 0.062(6) -0.022(5) 0.002(5) 0.012(5)
C75 0.058(6) 0.072(7) 0.075(7) -0.031(6) 0.001(5) 0.003(5)
C76 0.071(7) 0.085(8) 0.062(6) -0.029(6) -0.002(5) 0.022(6)
C77 0.058(6) 0.083(7) 0.048(5) -0.012(5) 0.007(4) 0.024(5)
C78 0.055(5) 0.062(6) 0.051(5) -0.009(5) -0.004(4) 0.017(5)
C79 0.080(7) 0.078(7) 0.062(6) -0.021(6) 0.033(6) -0.029(6)
C80 0.104(9) 0.087(9) 0.071(7) -0.041(7) 0.034(7) -0.037(7)
C81 0.068(7) 0.108(10) 0.051(6) -0.006(6) 0.017(5) 0.001(7)
C82 0.079(7) 0.081(8) 0.053(6) 0.019(6) 0.021(6) 0.012(6)
C83 0.051(5) 0.065(6) 0.057(6) 0.014(5) 0.009(4) 0.012(5)
C84 0.031(4) 0.052(5) 0.049(5) 0.001(4) 0.000(3) 0.005(3)
C85 0.025(4) 0.049(5) 0.053(5) 0.008(4) -0.007(3) 0.006(3)
C86 0.036(4) 0.048(5) 0.055(5) 0.002(4) 0.002(4) 0.002(4)
C87 0.034(4) 0.040(4) 0.061(6) -0.003(4) -0.012(4) 0.007(3)
C88 0.021(4) 0.048(5) 0.075(6) 0.000(5) -0.013(4) -0.001(3)
C89 0.032(4) 0.054(6) 0.082(7) -0.002(5) -0.011(4) 0.002(4)
C90 0.035(5) 0.053(6) 0.101(9) 0.011(6) -0.013(5) -0.001(4)
C91 0.041(5) 0.052(6) 0.144(13) -0.020(7) -0.018(7) -0.002(5)
C92 0.064(7) 0.063(7) 0.100(9) -0.024(7) 0.004(6) -0.014(6)
C93 0.050(5) 0.057(6) 0.085(8) -0.018(5) 0.000(5) -0.010(5)
C94 0.061(6) 0.061(6) 0.070(7) -0.025(5) 0.011(5) -0.016(5)
C95 0.067(7) 0.087(9) 0.075(7) -0.034(7) 0.019(6) -0.016(6)
C96 0.072(7) 0.129(12) 0.048(6) -0.025(7) 0.021(5) -0.025(8)
C97 0.110(10) 0.089(9) 0.057(7) -0.012(6) 0.023(7) -0.023(8)
C98 0.079(7) 0.063(6) 0.048(5) -0.011(5) 0.015(5) -0.008(5)
C99 0.060(6) 0.056(6) 0.046(5) -0.019(4) 0.000(4) -0.013(5)
C100 0.051(5) 0.044(5) 0.044(5) -0.003(4) 0.003(4) -0.006(4)
C101 0.057(5) 0.040(5) 0.079(7) -0.003(5) 0.011(5) 0.003(4)
C102 0.042(5) 0.035(5) 0.073(6) -0.018(4) -0.005(4) 0.002(4)
C103 0.051(5) 0.033(5) 0.103(8) -0.010(5) 0.001(5) 0.001(4)
C104 0.081(8) 0.061(7) 0.148(14) 0.015(8) -0.008(8) 0.015(6)
C105 0.079(10) 0.082(10) 0.20(2) 0.029(12) -0.010(12) 0.031(8)
C106 0.064(8) 0.044(7) 0.26(3) -0.012(11) 0.014(12) 0.018(6)
C107 0.065(7) 0.078(9) 0.150(14) -0.034(9) 0.013(8) 0.018(7)
C108 0.066(7) 0.060(7) 0.105(9) -0.027(6) 0.004(6) 0.018(5)
C109 0.051(5) 0.042(5) 0.062(6) -0.004(4) -0.004(4) 0.000(4)
C110 0.063(6) 0.058(6) 0.066(6) -0.017(5) 0.002(5) -0.001(5)
C111 0.058(6) 0.081(8) 0.073(7) -0.017(6) -0.019(5) -0.007(6)
C112 0.047(5) 0.064(6) 0.077(7) -0.013(5) -0.003(5) 0.003(4)
C113 0.039(4) 0.051(5) 0.046(5) 0.001(4) 0.001(4) 0.000(4)
C114 0.035(4) 0.052(5) 0.041(4) -0.002(4) 0.004(3) 0.002(4)
C115 0.036(4) 0.061(6) 0.055(5) 0.005(4) -0.002(4) 0.018(4)
C116 0.049(5) 0.051(5) 0.051(5) 0.007(4) 0.008(4) 0.014(4)
C117 0.041(4) 0.043(4) 0.043(4) 0.009(4) 0.008(3) 0.012(4)
C118 0.045(5) 0.046(5) 0.046(5) 0.004(4) -0.001(4) 0.014(4)
C119 0.054(5) 0.044(5) 0.044(5) 0.013(4) 0.009(4) 0.023(4)
C120 0.073(6) 0.052(6) 0.058(6) 0.001(5) 0.010(5) 0.024(5)
C121 0.105(9) 0.052(6) 0.080(8) 0.006(6) 0.024(7) 0.032(6)
C122 0.099(8) 0.045(5) 0.051(6) 0.008(4) 0.018(6) 0.016(5)
C123 0.087(7) 0.053(6) 0.062(6) -0.004(5) -0.005(5) 0.001(5)
C124 0.065(6) 0.049(5) 0.070(7) -0.002(5) 0.003(5) 0.010(5)
C127 0.41(5) 0.20(3) 0.14(2) 0.00(2) 0.11(3) -0.14(3)
C128 0.58(7) 0.105(16) 0.109(16) 0.019(13) -0.04(3) -0.14(3)
C129 0.127(11) 0.065(7) 0.070(7) 0.014(6) 0.024(7) -0.047(7)

loop_
_atom_type_symbol
_atom_type_description
_atom_type_scat_dispersion_real
_atom_type_scat_dispersion_imag
_atom_type_scat_source
C C 0.0033 0.0016 'International Tables Vol C Tables 4.2.6.8 and 6.1.1.4'
H H 0.0000 0.0000 'International Tables Vol C Tables 4.2.6.8 and 6.1.1.4'
N N 0.0061 0.0033 'International Tables Vol C Tables 4.2.6.8 and 6.1.1.4'
O O 0.0106 0.0060 'International Tables Vol C Tables 4.2.6.8 and 6.1.1.4'
Tb Tb -0.1723 4.1537 'International Tables Vol C Tables 4.2.6.8 and 6.1.1.4'

loop_
_geom_angle_atom_site_label_1
_geom_angle_atom_site_label_2
_geom_angle_atom_site_label_3
_geom_angle
_geom_angle_site_symmetry_1
_geom_angle_site_symmetry_3
C63 C62 C59 134.1(17) . .
C126 C125 C122 135(2) . .
O5 Tb1 O4 146.3(2) . .
O5 Tb1 O2 87.7(2) . .
O4 Tb1 O2 80.5(2) . .
O5 Tb1 O1 79.4(2) . .
O4 Tb1 O1 125.2(2) . .
O2 Tb1 O1 71.7(2) . .
O5 Tb1 O3 141.7(2) . .
O4 Tb1 O3 71.42(19) . .
O2 Tb1 O3 112.1(2) . .
O1 Tb1 O3 76.6(2) . .
O5 Tb1 O6 70.8(2) . .
O4 Tb1 O6 75.93(19) . .
O2 Tb1 O6 78.53(19) . .
O1 Tb1 O6 138.4(2) . .
O3 Tb1 O6 142.99(19) . .
O5 Tb1 N2 98.0(2) . .
O4 Tb1 N2 77.3(2) . .
O2 Tb1 N2 147.8(2) . .
O1 Tb1 N2 140.5(2) . .
O3 Tb1 N2 82.6(2) . .
O6 Tb1 N2 73.6(2) . .
O5 Tb1 N1 76.7(2) . .
O4 Tb1 N1 126.3(2) . .
O2 Tb1 N1 149.0(2) . .
O1 Tb1 N1 79.1(2) . .
O3 Tb1 N1 69.8(2) . .
O6 Tb1 N1 119.6(2) . .
N2 Tb1 N1 62.2(2) . .
O10 Tb2 O12 143.3(2) . .
O10 Tb2 O8 76.1(2) . .
O12 Tb2 O8 118.6(2) . .
O10 Tb2 O9 71.5(2) . .
O12 Tb2 O9 79.5(2) . .
O8 Tb2 O9 141.6(2) . .
O10 Tb2 O7 80.2(2) . .
O12 Tb2 O7 74.0(2) . .
O8 Tb2 O7 72.3(2) . .
O9 Tb2 O7 82.3(2) . .
O10 Tb2 O11 143.2(2) . .
O12 Tb2 O11 72.7(2) . .
O8 Tb2 O11 77.3(2) . .
O9 Tb2 O11 140.6(2) . .
O7 Tb2 O11 114.9(2) . .
O10 Tb2 N3 108.1(2) . .
O12 Tb2 N3 84.1(2) . .
O8 Tb2 N3 137.1(2) . .
O9 Tb2 N3 74.0(2) . .
O7 Tb2 N3 150.3(2) . .
O11 Tb2 N3 75.9(2) . .
O10 Tb2 N4 71.1(2) . .
O12 Tb2 N4 141.0(2) . .
O8 Tb2 N4 80.2(2) . .
O9 Tb2 N4 107.4(2) . .
O7 Tb2 N4 144.1(2) . .
O11 Tb2 N4 79.8(2) . .
N3 Tb2 N4 62.5(2) . .
C46 N1 C50 118.0(8) . .
C46 N1 Tb1 118.8(6) . .
C50 N1 Tb1 121.2(6) . .
C55 N2 C51 119.3(7) . .
C55 N2 Tb1 119.2(5) . .
C51 N2 Tb1 121.5(5) . .
C109 N3 C113 117.7(7) . .
C109 N3 Tb2 119.4(6) . .
C113 N3 Tb2 122.9(6) . .
C118 N4 C114 118.0(7) . .
C118 N4 Tb2 119.9(5) . .
C114 N4 Tb2 121.3(5) . .
C7 O1 Tb1 133.3(6) . .
C9 O2 Tb1 135.3(5) . .
C22 O3 Tb1 133.3(5) . .
C24 O4 Tb1 133.1(5) . .
C37 O5 Tb1 135.7(6) . .
C39 O6 Tb1 137.1(5) . .
C70 O7 Tb2 133.4(5) . .
C72 O8 Tb2 133.0(5) . .
C85 O9 Tb2 137.5(5) . .
C87 O10 Tb2 137.2(5) . .
C100 O11 Tb2 135.3(6) . .
C102 O12 Tb2 131.4(5) . .
C2 C1 C6 120.0 . .
C3 C2 C1 120.0 . .
C4 C3 C2 120.0 . .
C5 C4 C3 120.0 . .
C4 C5 C6 120.0 . .
C5 C6 C1 120.0 . .
C5 C6 C7 121.7(6) . .
C1 C6 C7 118.3(6) . .
O1 C7 C8 123.2(8) . .
O1 C7 C6 115.5(8) . .
C8 C7 C6 121.3(8) . .
C7 C8 C9 125.9(8) . .
O2 C9 C8 122.4(8) . .
O2 C9 C10 116.9(7) . .
C8 C9 C10 120.7(7) . .
C11 C10 C15 117.1(8) . .
C11 C10 C9 124.6(8) . .
C15 C10 C9 118.2(8) . .
C12 C11 C10 122.5(9) . .
C11 C12 C13 119.8(10) . .
C14 C13 C12 119.5(9) . .
C13 C14 C15 120.2(9) . .
C10 C15 C14 120.9(9) . .
C21 C16 C17 120.3(9) . .
C18 C17 C16 119.9(10) . .
C19 C18 C17 119.5(10) . .
C18 C19 C20 121.9(11) . .
C19 C20 C21 118.6(10) . .
C16 C21 C20 119.6(8) . .
C16 C21 C22 117.5(8) . .
C20 C21 C22 122.9(8) . .
O3 C22 C23 124.1(7) . .
O3 C22 C21 115.8(7) . .
C23 C22 C21 120.0(8) . .
C24 C23 C22 122.8(8) . .
O4 C24 C23 124.2(8) . .
O4 C24 C25 115.0(7) . .
C23 C24 C25 120.7(8) . .
C30 C25 C26 118.0(8) . .
C30 C25 C24 118.4(8) . .
C26 C25 C24 123.5(8) . .
C27 C26 C25 120.4(9) . .
C28 C27 C26 119.8(10) . .
C29 C28 C27 120.1(9) . .
C28 C29 C30 120.1(10) . .
C25 C30 C29 121.5(9) . .
C32 C31 C36 122.4(13) . .
C31 C32 C33 119.4(13) . .
C34 C33 C32 119.7(11) . .
C33 C34 C35 120.8(11) . .
C36 C35 C34 119.3(11) . .
C31 C36 C35 118.5(9) . .
C31 C36 C37 118.5(9) . .
C35 C36 C37 123.1(9) . .
O5 C37 C38 124.9(8) . .
O5 C37 C36 113.6(8) . .
C38 C37 C36 121.4(8) . .
C37 C38 C39 122.5(8) . .
O6 C39 C38 123.7(8) . .
O6 C39 C40 115.5(7) . .
C38 C39 C40 120.7(7) . .
C41 C40 C45 117.4(8) . .
C41 C40 C39 124.4(8) . .
C45 C40 C39 118.2(7) . .
C42 C41 C40 120.6(9) . .
C41 C42 C43 120.6(9) . .
C44 C43 C42 119.3(9) . .
C43 C44 C45 121.0(10) . .
C44 C45 C40 121.0(9) . .
N1 C46 C47 122.6(10) . .
C48 C47 C46 118.6(11) . .
C49 C48 C47 119.9(10) . .
C48 C49 C50 118.6(11) . .
N1 C50 C49 122.3(9) . .
N1 C50 C51 116.1(8) . .
C49 C50 C51 121.6(9) . .
N2 C51 C52 120.1(8) . .
N2 C51 C50 116.8(7) . .
C52 C51 C50 123.1(8) . .
C53 C52 C51 120.0(8) . .
C52 C53 C54 120.9(8) . .
C53 C54 C55 115.3(8) . .
C53 C54 C56 121.9(7) . .
C55 C54 C56 122.7(7) . .
N2 C55 C54 124.4(7) . .
C57 C56 C61 116.8(8) . .
C57 C56 C54 120.7(8) . .
C61 C56 C54 122.5(7) . .
C58 C57 C56 122.1(9) . .
C57 C58 C59 121.1(8) . .
C60 C59 C58 117.3(9) . .
C60 C59 C62 124.1(10) . .
C58 C59 C62 118.1(10) . .
C61 C60 C59 121.3(9) . .
C60 C61 C56 121.3(8) . .
C69 C64 C65 121.8(11) . .
C66 C65 C64 120.2(12) . .
C67 C66 C65 119.3(11) . .
C66 C67 C68 121.0(12) . .
C69 C68 C67 119.2(12) . .
C64 C69 C68 118.4(9) . .
C64 C69 C70 124.2(9) . .
C68 C69 C70 117.3(9) . .
O7 C70 C71 125.0(8) . .
O7 C70 C69 115.6(8) . .
C71 C70 C69 119.5(8) . .
C70 C71 C72 122.4(8) . .
O8 C72 C71 125.8(8) . .
O8 C72 C73 116.8(7) . .
C71 C72 C73 117.4(8) . .
C74 C73 C78 118.1(9) . .
C74 C73 C72 124.1(8) . .
C78 C73 C72 117.8(9) . .
C75 C74 C73 121.3(10) . .
C74 C75 C76 119.3(10) . .
C77 C76 C75 120.5(10) . .
C76 C77 C78 120.9(10) . .
C77 C78 C73 119.8(10) . .
C80 C79 C84 120.7(10) . .
C81 C80 C79 120.7(11) . .
C82 C81 C80 120.3(11) . .
C81 C82 C83 120.9(10) . .
C84 C83 C82 120.5(10) . .
C83 C84 C79 116.9(9) . .
C83 C84 C85 124.8(8) . .
C79 C84 C85 118.2(8) . .
O9 C85 C86 123.7(8) . .
O9 C85 C84 115.8(8) . .
C86 C85 C84 120.6(8) . .
C87 C86 C85 122.8(8) . .
O10 C87 C86 125.4(8) . .
O10 C87 C88 113.4(8) . .
C86 C87 C88 121.1(9) . .
C89 C88 C93 118.8(9) . .
C89 C88 C87 123.4(9) . .
C93 C88 C87 117.4(9) . .
C88 C89 C90 121.4(11) . .
C91 C90 C89 117.9(11) . .
C90 C91 C92 122.2(11) . .
C93 C92 C91 119.7(12) . .
C92 C93 C88 120.0(11) . .
C99 C94 C95 122.4(11) . .
C96 C95 C94 117.3(12) . .
C97 C96 C95 121.5(11) . .
C96 C97 C98 119.1(12) . .
C97 C98 C99 121.4(11) . .
C94 C99 C98 118.4(10) . .
C94 C99 C100 118.5(9) . .
C98 C99 C100 123.1(9) . .
O11 C100 C101 124.4(8) . .
O11 C100 C99 115.4(8) . .
C101 C100 C99 120.2(9) . .
C102 C101 C100 123.0(9) . .
O12 C102 C101 125.5(8) . .
O12 C102 C103 115.3(9) . .
C101 C102 C103 119.3(9) . .
C108 C103 C104 118.3(11) . .
C108 C103 C102 120.4(11) . .
C104 C103 C102 121.1(11) . .
C105 C104 C103 119.7(17) . .
C106 C105 C104 119.7(18) . .
C107 C106 C105 120.9(13) . .
C106 C107 C108 120.4(16) . .
C103 C108 C107 120.5(14) . .
N3 C109 C110 123.0(9) . .
C111 C110 C109 119.5(9) . .
C110 C111 C112 118.8(10) . .
C111 C112 C113 119.2(9) . .
N3 C113 C112 121.7(8) . .
N3 C113 C114 116.0(7) . .
C112 C113 C114 122.3(8) . .
N4 C114 C115 120.1(8) . .
N4 C114 C113 116.6(7) . .
C115 C114 C113 123.3(8) . .
C116 C115 C114 120.7(8) . .
C115 C116 C117 119.2(8) . .
C118 C117 C116 116.0(8) . .
C118 C117 C119 122.4(7) . .
C116 C117 C119 121.6(7) . .
N4 C118 C117 125.9(8) . .
C124 C119 C120 118.6(9) . .
C124 C119 C117 122.7(7) . .
C120 C119 C117 118.6(8) . .
C121 C120 C119 119.1(10) . .
C120 C121 C122 123.1(10) . .
C125 C122 C121 117.1(12) . .
C125 C122 C123 125.6(14) . .
C121 C122 C123 116.2(10) . .
C124 C123 C122 121.1(11) . .
C119 C124 C123 122.0(10) . .
N5 C127 C128 169(4) . .
N6 C129 C130 159(2) . .
C129 C130 O15 111.5(19) . 2
C129 C130 O16 115.4(18) . .
O15 C130 O16 106.9(18) 2 .

loop_
_geom_bond_atom_site_label_1
_geom_bond_atom_site_label_2
_geom_bond_distance
_geom_bond_site_symmetry_2
C62 C63 1.301(16) .
C62 C59 1.433(15) .
C125 C126 1.318(17) .
C125 C122 1.341(18) .
Tb1 O5 2.304(6) .
Tb1 O4 2.310(6) .
Tb1 O2 2.311(6) .
Tb1 O1 2.324(6) .
Tb1 O3 2.330(5) .
Tb1 O6 2.349(5) .
Tb1 N2 2.601(7) .
Tb1 N1 2.605(7) .
Tb2 O10 2.308(6) .
Tb2 O12 2.315(6) .
Tb2 O8 2.327(6) .
Tb2 O9 2.333(6) .
Tb2 O7 2.336(6) .
Tb2 O11 2.338(6) .
Tb2 N3 2.570(7) .
Tb2 N4 2.591(6) .
N1 C46 1.339(12) .
N1 C50 1.341(12) .
N2 C55 1.312(11) .
N2 C51 1.350(10) .
N3 C109 1.339(11) .
N3 C113 1.344(11) .
N4 C118 1.326(11) .
N4 C114 1.350(10) .
N5 C127 1.20(4) .
N6 C129 1.10(2) .
O1 C7 1.279(10) .
O2 C9 1.259(10) .
O3 C22 1.270(10) .
O4 C24 1.257(10) .
O5 C37 1.270(11) .
O6 C39 1.246(9) .
O7 C70 1.268(11) .
O8 C72 1.248(10) .
O9 C85 1.259(10) .
O10 C87 1.265(11) .
O11 C100 1.248(11) .
O12 C102 1.261(11) .
O15 C130 1.66(3) 2
O16 C130 1.83(3) .
C1 C2 1.3900 .
C1 C6 1.3900 .
C2 C3 1.3900 .
C3 C4 1.3900 .
C4 C5 1.3900 .
C5 C6 1.3900 .
C6 C7 1.485(11) .
C7 C8 1.364(12) .
C8 C9 1.398(12) .
C9 C10 1.487(12) .
C10 C11 1.385(13) .
C10 C15 1.387(12) .
C11 C12 1.368(14) .
C12 C13 1.378(15) .
C13 C14 1.374(14) .
C14 C15 1.394(13) .
C16 C21 1.382(12) .
C16 C17 1.384(13) .
C17 C18 1.368(16) .
C18 C19 1.364(17) .
C19 C20 1.377(14) .
C20 C21 1.390(13) .
C21 C22 1.511(11) .
C22 C23 1.406(12) .
C23 C24 1.396(12) .
C24 C25 1.497(12) .
C25 C30 1.367(12) .
C25 C26 1.400(13) .
C26 C27 1.385(13) .
C27 C28 1.380(15) .
C28 C29 1.356(15) .
C29 C30 1.387(14) .
C31 C32 1.367(17) .
C31 C36 1.374(17) .
C32 C33 1.38(2) .
C33 C34 1.362(18) .
C34 C35 1.408(14) .
C35 C36 1.381(14) .
C36 C37 1.514(13) .
C37 C38 1.387(13) .
C38 C39 1.406(12) .
C39 C40 1.511(12) .
C40 C41 1.402(12) .
C40 C45 1.407(13) .
C41 C42 1.375(14) .
C42 C43 1.389(15) .
C43 C44 1.365(14) .
C44 C45 1.369(13) .
C46 C47 1.388(14) .
C47 C48 1.367(18) .
C48 C49 1.366(17) .
C49 C50 1.393(14) .
C50 C51 1.478(13) .
C51 C52 1.386(12) .
C52 C53 1.358(14) .
C53 C54 1.392(12) .
C54 C55 1.400(11) .
C54 C56 1.486(12) .
C56 C57 1.391(12) .
C56 C61 1.399(12) .
C57 C58 1.360(14) .
C58 C59 1.399(14) .
C59 C60 1.390(13) .
C60 C61 1.377(13) .
C64 C69 1.351(15) .
C64 C65 1.396(14) .
C65 C66 1.356(18) .
C66 C67 1.35(2) .
C67 C68 1.414(16) .
C68 C69 1.387(14) .
C69 C70 1.520(13) .
C70 C71 1.400(13) .
C71 C72 1.404(12) .
C72 C73 1.503(12) .
C73 C74 1.388(14) .
C73 C78 1.404(13) .
C74 C75 1.383(14) .
C75 C76 1.387(16) .
C76 C77 1.352(16) .
C77 C78 1.392(13) .
C79 C80 1.365(15) .
C79 C84 1.401(14) .
C80 C81 1.359(16) .
C81 C82 1.314(17) .
C82 C83 1.404(15) .
C83 C84 1.374(13) .
C84 C85 1.495(13) .
C85 C86 1.407(12) .
C86 C87 1.380(13) .
C87 C88 1.516(12) .
C88 C89 1.373(14) .
C88 C93 1.407(15) .
C89 C90 1.406(14) .
C90 C91 1.363(18) .
C91 C92 1.376(19) .
C92 C93 1.375(15) .
C94 C99 1.369(14) .
C94 C95 1.402(15) .
C95 C96 1.397(19) .
C96 C97 1.379(19) .
C97 C98 1.382(16) .
C98 C99 1.391(14) .
C99 C100 1.509(13) .
C100 C101 1.403(13) .
C101 C102 1.389(14) .
C102 C103 1.526(12) .
C103 C108 1.326(17) .
C103 C104 1.429(18) .
C104 C105 1.35(2) .
C105 C106 1.35(3) .
C106 C107 1.33(2) .
C107 C108 1.388(16) .
C109 C110 1.376(13) .
C110 C111 1.354(15) .
C111 C112 1.380(15) .
C112 C113 1.393(13) .
C113 C114 1.476(12) .
C114 C115 1.398(12) .
C115 C116 1.384(13) .
C116 C117 1.390(12) .
C117 C118 1.388(11) .
C117 C119 1.515(13) .
C119 C124 1.369(14) .
C119 C120 1.397(12) .
C120 C121 1.379(16) .
C121 C122 1.393(17) .
C122 C123 1.398(15) .
C123 C124 1.371(14) .
C127 C128 1.56(4) .
C129 C130 1.65(3) .
C130 O15 1.66(3) 2
